data_7011272
loop_
_publ_author_name
'Rivard, Eric'
'McWilliams, Andrew R.'
'Lough, Alan J.'
'Manners, Ian'

_publ_section_title
;
 Synthesis and characterization of perhalogenated
 diazaphosphametalletidines containing transition metals from group 4
 and 5
;
_journal_issue 10
_journal_name_full 'Journal of the Chemical Society, Dalton Transactions'
_journal_page_first 2173
_journal_paper_doi 10.1039/b109905c
_journal_year 2002
_chemical_formula_sum 'C12 H36 Cl11 N6 Nb2 P3 Si4'
_chemical_formula_weight 1045.51
_chemical_name_systematic
; 
? 
;
_space_group_IT_number 14
_symmetry_cell_setting monoclinic
_symmetry_space_group_name_Hall '-P 2yn'
_symmetry_space_group_name_H-M 'P 1 21/n 1'
_atom_sites_solution_hydrogens geom
_atom_sites_solution_primary direct
_atom_sites_solution_secondary difmap
_audit_creation_method SHELXL-97
_cell_angle_alpha 90.00
_cell_angle_beta 98.50(3)
_cell_angle_gamma 90.00
_cell_formula_units_Z 4
_cell_length_a 9.1891(2)
_cell_length_b 24.4588(6)
_cell_length_c 18.0989(5)
_cell_measurement_reflns_used 8050
_cell_measurement_temperature 150(1)
_cell_measurement_theta_max 27.48
_cell_measurement_theta_min 2.55
_cell_volume 4023.1(4)
_computing_cell_refinement 'Denzo-SMN (Otwinowski & Minor, 1997)'
_computing_data_collection 'Collect (Nonius BV, 1997-2001)'
_computing_data_reduction 'Denzo-SMN (Otwinowski & Minor, 1997)'
_computing_molecular_graphics 'SHELXTL V6.12 (Sheldrick 2001)'
_computing_publication_material 'SHELXTL V6.12 (Sheldrick 2001)'
_computing_structure_refinement 'SHELXTL V6.12 (Sheldrick 2001)'
_computing_structure_solution 'SHELXTL V6.12 (Sheldrick 2001)'
_diffrn_ambient_temperature 150(1)
_diffrn_detector_area_resol_mean 9
_diffrn_measured_fraction_theta_full 0.982
_diffrn_measured_fraction_theta_max 0.982
_diffrn_measurement_device_type 'Nonius Kappa-CCD'
_diffrn_measurement_method '\f scans and \w scans with \k offsets'
_diffrn_radiation_monochromator graphite
_diffrn_radiation_source 'fine-focus sealed tube'
_diffrn_radiation_type MoK\a
_diffrn_radiation_wavelength 0.71073
_diffrn_reflns_av_R_equivalents 0.049
_diffrn_reflns_av_sigmaI/netI 0.0644
_diffrn_reflns_limit_h_max 11
_diffrn_reflns_limit_h_min -11
_diffrn_reflns_limit_k_max 31
_diffrn_reflns_limit_k_min -31
_diffrn_reflns_limit_l_max 23
_diffrn_reflns_limit_l_min -23
_diffrn_reflns_number 28732
_diffrn_reflns_theta_full 27.44
_diffrn_reflns_theta_max 27.44
_diffrn_reflns_theta_min 2.66
_exptl_absorpt_coefficient_mu 1.558
_exptl_absorpt_correction_T_max 0.8114
_exptl_absorpt_correction_T_min 0.6356
_exptl_absorpt_correction_type multi-scan
_exptl_absorpt_process_details 'Denzo-SMN (Otwinowski & Minor, 1997)'
_exptl_crystal_density_diffrn 1.726
_exptl_crystal_density_method 'not measured'
_exptl_crystal_description plate
_exptl_crystal_F_000 2080
_exptl_crystal_size_max 0.32
_exptl_crystal_size_mid 0.30
_exptl_crystal_size_min 0.14
_refine_diff_density_max 0.661
_refine_diff_density_min -1.187
_refine_diff_density_rms 0.123
_refine_ls_extinction_coef 0.00128(11)
_refine_ls_extinction_expression Fc^*^=kFc[1+0.001xFc^2^\l^3^/sin(2\q)]^-1/4^
_refine_ls_extinction_method SHELXL
_refine_ls_goodness_of_fit_ref 1.095
_refine_ls_hydrogen_treatment mixed
_refine_ls_matrix_type full
_refine_ls_number_parameters 356
_refine_ls_number_reflns 9011
_refine_ls_number_restraints 0
_refine_ls_restrained_S_all 1.095
_refine_ls_R_factor_all 0.0728
_refine_ls_R_factor_gt 0.0466
_refine_ls_shift/su_max 0.003
_refine_ls_shift/su_mean 0.000
_refine_ls_structure_factor_coef Fsqd
_refine_ls_weighting_details 'calc w=1/[\s^2^(Fo^2^)+12.4054P] where P=(Fo^2^+2Fc^2^)/3'
_refine_ls_weighting_scheme calc
_refine_ls_wR_factor_gt 0.0922
_refine_ls_wR_factor_ref 0.1008
_reflns_number_gt 6806
_reflns_number_total 9011
_reflns_threshold_expression >2sigma(I)
_cod_data_source_file b109905c.txt
_cod_data_source_block k01281
_cod_depositor_comments
;
The following automatic conversions were performed:
'_symmetry_cell_setting' value 'Monoclinic' changed to 'monoclinic'
according to '/home/saulius/struct/CIF-dictionaries/cif_core.dic'
dictionary named 'cif_core.dic' version 2.4.1 from 2010-06-29.

Automatic conversion script
Id: cif_fix_enum 1527 2010-12-29 10:47:43Z saulius 
;
_cod_original_cell_volume 4023.07(17)
_cod_original_sg_symbol_H-M P21/n
_cod_database_code 7011272

loop_
_symmetry_equiv_pos_as_xyz
'x, y, z'
'-x+1/2, y+1/2, -z+1/2'
'-x, -y, -z'
'x-1/2, -y-1/2, z-1/2'

loop_
_atom_site_label
_atom_site_type_symbol
_atom_site_fract_x
_atom_site_fract_y
_atom_site_fract_z
_atom_site_U_iso_or_equiv
_atom_site_adp_type
_atom_site_occupancy
_atom_site_symmetry_multiplicity
_atom_site_calc_flag
_atom_site_refinement_flags
_atom_site_disorder_assembly
_atom_site_disorder_group
Nb1 Nb 0.20030(4) 0.162225(16) 0.94200(2) 0.02134(11) Uani 1 1 d . . .
Nb2 Nb 0.29496(4) 0.295283(16) 0.93905(2) 0.02214(11) Uani 1 1 d . . .
Cl1 Cl -0.01867(12) 0.17471(5) 0.85683(6) 0.0316(3) Uani 1 1 d . . .
Cl2 Cl 0.14343(14) 0.06724(5) 0.94607(7) 0.0352(3) Uani 1 1 d . . .
Cl3 Cl 0.41110(13) 0.14812(5) 1.03055(7) 0.0343(3) Uani 1 1 d . . .
Cl4 Cl 0.33597(16) 0.20382(6) 0.72438(7) 0.0451(3) Uani 1 1 d . . .
Cl5 Cl 0.59945(13) 0.19291(6) 0.85274(9) 0.0475(4) Uani 1 1 d . . .
Cl6 Cl 0.15432(14) 0.24501(6) 1.15122(6) 0.0391(3) Uani 1 1 d . . .
Cl7 Cl -0.11934(12) 0.26376(5) 1.03113(7) 0.0385(3) Uani 1 1 d . . .
Cl8 Cl 0.42376(14) 0.33814(6) 0.85016(8) 0.0437(3) Uani 1 1 d . . .
Cl9 Cl 0.51123(13) 0.28238(5) 1.02161(8) 0.0447(3) Uani 1 1 d . . .
Cl10 Cl 0.18184(15) 0.46339(5) 0.91013(7) 0.0425(3) Uani 1 1 d . . .
Cl11 Cl -0.04144(14) 0.40931(6) 0.99942(8) 0.0454(3) Uani 1 1 d . . .
P1 P 0.07187(12) 0.22370(5) 1.04691(6) 0.0232(2) Uani 1 1 d . . .
P2 P 0.38187(13) 0.18501(5) 0.83255(7) 0.0272(3) Uani 1 1 d . . .
P3 P 0.13805(12) 0.39040(5) 0.95330(7) 0.0251(3) Uani 1 1 d . . .
Si1 Si -0.04351(15) 0.11024(6) 1.07310(8) 0.0330(3) Uani 1 1 d . . .
Si2 Si 0.36394(15) 0.06216(5) 0.82020(7) 0.0297(3) Uani 1 1 d . . .
Si3 Si -0.02051(13) 0.34177(6) 0.80842(7) 0.0286(3) Uani 1 1 d . . .
Si4 Si 0.38287(16) 0.40308(6) 1.08386(8) 0.0348(3) Uani 1 1 d . . .
N1 N 0.3212(4) 0.12816(16) 0.8545(2) 0.0269(8) Uani 1 1 d . . .
N2 N 0.0605(4) 0.16069(15) 1.0323(2) 0.0253(8) Uani 1 1 d . . .
N3 N 0.3037(4) 0.22576(15) 0.8831(2) 0.0247(8) Uani 1 1 d . . .
N4 N 0.1759(4) 0.24377(15) 0.98955(19) 0.0215(8) Uani 1 1 d . . .
N5 N 0.1081(4) 0.34375(15) 0.89253(19) 0.0225(8) Uani 1 1 d . . .
N6 N 0.2715(4) 0.36816(15) 1.0093(2) 0.0265(8) Uani 1 1 d . . .
C1 C 0.4887(8) 0.0717(2) 0.7483(4) 0.067(2) Uani 1 1 d . . .
H1A H 0.5815 0.0881 0.7717 0.101 Uiso 1 1 calc R . .
H1B H 0.4414 0.0959 0.7086 0.101 Uiso 1 1 calc R . .
H1C H 0.5086 0.0362 0.7268 0.101 Uiso 1 1 calc R . .
C2 C 0.4617(6) 0.0202(2) 0.8967(3) 0.0440(13) Uani 1 1 d . . .
H2A H 0.4080 0.0213 0.9396 0.066 Uiso 1 1 calc R . .
H2B H 0.5611 0.0348 0.9114 0.066 Uiso 1 1 calc R . .
H2C H 0.4678 -0.0176 0.8797 0.066 Uiso 1 1 calc R . .
C3 C 0.1930(6) 0.0303(2) 0.7716(3) 0.0463(14) Uani 1 1 d . . .
H3A H 0.1143 0.0344 0.8023 0.069 Uiso 1 1 calc R . .
H3B H 0.2105 -0.0087 0.7636 0.069 Uiso 1 1 calc R . .
H3C H 0.1641 0.0483 0.7233 0.069 Uiso 1 1 calc R . .
C4 C -0.1444(8) 0.1454(3) 1.1414(4) 0.066(2) Uani 1 1 d . . .
H4A H -0.2133 0.1720 1.1151 0.099 Uiso 1 1 calc R . .
H4B H -0.0740 0.1644 1.1787 0.099 Uiso 1 1 calc R . .
H4C H -0.1990 0.1184 1.1663 0.099 Uiso 1 1 calc R . .
C5 C 0.0872(6) 0.0603(2) 1.1249(3) 0.0493(15) Uani 1 1 d . . .
H5A H 0.1689 0.0537 1.0968 0.074 Uiso 1 1 calc R . .
H5B H 0.0358 0.0258 1.1308 0.074 Uiso 1 1 calc R . .
H5C H 0.1256 0.0752 1.1742 0.074 Uiso 1 1 calc R . .
C6 C -0.1840(5) 0.0818(2) 1.0006(3) 0.0408(13) Uani 1 1 d . . .
H6A H -0.1376 0.0701 0.9579 0.061 Uiso 1 1 calc R . .
H6B H -0.2580 0.1099 0.9844 0.061 Uiso 1 1 calc R . .
H6C H -0.2313 0.0505 1.0209 0.061 Uiso 1 1 calc R . .
C7 C -0.0361(7) 0.4103(3) 0.7649(4) 0.0624(18) Uani 1 1 d . . .
H7A H 0.0618 0.4233 0.7580 0.094 Uiso 1 1 calc R . .
H7B H -0.0795 0.4358 0.7974 0.094 Uiso 1 1 calc R . .
H7C H -0.0991 0.4082 0.7163 0.094 Uiso 1 1 calc R . .
C8 C -0.1995(5) 0.3210(3) 0.8348(3) 0.0504(16) Uani 1 1 d . . .
H8A H -0.2298 0.3476 0.8700 0.076 Uiso 1 1 calc R . .
H8B H -0.1898 0.2848 0.8583 0.076 Uiso 1 1 calc R . .
H8C H -0.2737 0.3195 0.7899 0.076 Uiso 1 1 calc R . .
C9 C 0.0501(5) 0.2931(2) 0.7436(3) 0.0376(12) Uani 1 1 d . . .
H9A H 0.1494 0.3040 0.7361 0.056 Uiso 1 1 calc R . .
H9B H -0.0150 0.2933 0.6955 0.056 Uiso 1 1 calc R . .
H9C H 0.0530 0.2562 0.7650 0.056 Uiso 1 1 calc R . .
C10 C 0.5581(6) 0.4218(3) 1.0511(3) 0.0543(16) Uani 1 1 d . . .
H10A H 0.6207 0.3893 1.0515 0.081 Uiso 1 1 calc R . .
H10B H 0.6090 0.4496 1.0842 0.081 Uiso 1 1 calc R . .
H10C H 0.5374 0.4362 1.0001 0.081 Uiso 1 1 calc R . .
C11 C 0.4067(8) 0.3590(3) 1.1674(3) 0.0600(18) Uani 1 1 d . . .
H11A H 0.4510 0.3242 1.1557 0.090 Uiso 1 1 calc R . .
H11B H 0.3107 0.3522 1.1830 0.090 Uiso 1 1 calc R . .
H11C H 0.4713 0.3773 1.2079 0.090 Uiso 1 1 calc R . .
C12 C 0.2881(7) 0.4669(2) 1.1080(3) 0.0513(15) Uani 1 1 d . . .
H12A H 0.2774 0.4919 1.0653 0.077 Uiso 1 1 calc R . .
H12B H 0.3466 0.4845 1.1511 0.077 Uiso 1 1 calc R . .
H12C H 0.1906 0.4576 1.1202 0.077 Uiso 1 1 calc R . .

loop_
_atom_site_aniso_label
_atom_site_aniso_U_11
_atom_site_aniso_U_22
_atom_site_aniso_U_33
_atom_site_aniso_U_23
_atom_site_aniso_U_13
_atom_site_aniso_U_12
Nb1 0.0231(2) 0.0173(2) 0.0254(2) 0.00023(16) 0.00979(16) -0.00187(16)
Nb2 0.01810(19) 0.0171(2) 0.0323(2) 0.00058(17) 0.00731(16) -0.00128(15)
Cl1 0.0277(5) 0.0354(7) 0.0316(6) -0.0018(5) 0.0037(5) -0.0055(5)
Cl2 0.0475(7) 0.0185(6) 0.0449(7) -0.0020(5) 0.0242(6) -0.0061(5)
Cl3 0.0342(6) 0.0286(7) 0.0389(6) 0.0022(5) 0.0016(5) 0.0047(5)
Cl4 0.0679(9) 0.0372(8) 0.0364(7) 0.0071(6) 0.0282(6) 0.0091(7)
Cl5 0.0290(6) 0.0353(8) 0.0833(10) -0.0066(7) 0.0246(7) -0.0015(5)
Cl6 0.0471(7) 0.0430(8) 0.0280(6) -0.0074(5) 0.0084(5) -0.0065(6)
Cl7 0.0276(6) 0.0401(8) 0.0508(7) 0.0048(6) 0.0156(5) 0.0066(5)
Cl8 0.0418(7) 0.0331(7) 0.0636(9) 0.0058(6) 0.0327(6) -0.0047(6)
Cl9 0.0254(6) 0.0322(7) 0.0711(9) -0.0023(6) -0.0109(6) 0.0009(5)
Cl10 0.0606(8) 0.0193(6) 0.0454(7) 0.0052(5) 0.0005(6) -0.0066(6)
Cl11 0.0373(7) 0.0424(8) 0.0601(8) -0.0121(7) 0.0187(6) 0.0092(6)
P1 0.0240(5) 0.0209(6) 0.0263(6) -0.0009(5) 0.0092(5) -0.0014(5)
P2 0.0284(6) 0.0203(6) 0.0366(7) 0.0008(5) 0.0172(5) -0.0009(5)
P3 0.0267(6) 0.0182(6) 0.0311(6) 0.0003(5) 0.0061(5) 0.0011(5)
Si1 0.0419(8) 0.0251(7) 0.0369(7) 0.0003(6) 0.0216(6) -0.0083(6)
Si2 0.0369(7) 0.0204(7) 0.0350(7) -0.0019(6) 0.0159(6) 0.0009(6)
Si3 0.0251(6) 0.0250(7) 0.0346(7) 0.0016(6) 0.0004(5) -0.0006(5)
Si4 0.0427(8) 0.0263(8) 0.0337(7) -0.0011(6) -0.0002(6) -0.0098(6)
N1 0.032(2) 0.022(2) 0.031(2) -0.0011(16) 0.0166(17) 0.0001(16)
N2 0.035(2) 0.0171(19) 0.0266(19) -0.0053(15) 0.0136(16) -0.0042(16)
N3 0.0241(18) 0.022(2) 0.031(2) -0.0016(16) 0.0117(16) -0.0019(15)
N4 0.0220(17) 0.0186(19) 0.0244(18) -0.0024(15) 0.0054(15) 0.0007(15)
N5 0.0214(17) 0.018(2) 0.0283(19) -0.0021(15) 0.0038(15) -0.0024(15)
N6 0.0263(19) 0.019(2) 0.034(2) -0.0006(17) 0.0051(16) -0.0007(16)
C1 0.099(5) 0.024(3) 0.097(5) -0.006(3) 0.075(4) 0.002(3)
C2 0.041(3) 0.036(3) 0.054(3) -0.005(3) 0.002(3) 0.009(2)
C3 0.050(3) 0.038(3) 0.049(3) -0.014(3) 0.001(3) 0.005(3)
C4 0.098(5) 0.044(4) 0.072(4) -0.007(3) 0.064(4) -0.019(4)
C5 0.064(4) 0.043(4) 0.040(3) 0.013(3) 0.006(3) -0.018(3)
C6 0.032(3) 0.032(3) 0.061(3) 0.004(3) 0.015(3) -0.005(2)
C7 0.071(4) 0.041(4) 0.063(4) 0.011(3) -0.029(3) -0.002(3)
C8 0.027(3) 0.069(4) 0.054(3) -0.021(3) 0.001(2) -0.004(3)
C9 0.040(3) 0.043(3) 0.028(2) 0.001(2) 0.001(2) -0.005(2)
C10 0.059(4) 0.038(3) 0.064(4) -0.008(3) 0.003(3) -0.022(3)
C11 0.086(5) 0.046(4) 0.041(3) 0.007(3) -0.016(3) -0.022(3)
C12 0.074(4) 0.040(4) 0.040(3) -0.013(3) 0.010(3) -0.003(3)

loop_
_atom_type_symbol
_atom_type_description
_atom_type_scat_dispersion_real
_atom_type_scat_dispersion_imag
_atom_type_scat_source
C C 0.0033 0.0016 'International Tables Vol C Tables 4.2.6.8 and 6.1.1.4'
H H 0.0000 0.0000 'International Tables Vol C Tables 4.2.6.8 and 6.1.1.4'
N N 0.0061 0.0033 'International Tables Vol C Tables 4.2.6.8 and 6.1.1.4'
Si Si 0.0817 0.0704 'International Tables Vol C Tables 4.2.6.8 and 6.1.1.4'
Cl Cl 0.1484 0.1585 'International Tables Vol C Tables 4.2.6.8 and 6.1.1.4'
Nb Nb -2.0727 0.6215 'International Tables Vol C Tables 4.2.6.8 and 6.1.1.4'
P P 0.1023 0.0942 'International Tables Vol C Tables 4.2.6.8 and 6.1.1.4'

loop_
_geom_angle_atom_site_label_1
_geom_angle_atom_site_label_2
_geom_angle_atom_site_label_3
_geom_angle
_geom_angle_site_symmetry_1
_geom_angle_site_symmetry_3
_geom_angle_publ_flag
N3 Nb1 N4 67.76(13) . . ?
N3 Nb1 N2 135.43(13) . . ?
N4 Nb1 N2 67.91(13) . . ?
N3 Nb1 N1 67.64(14) . . ?
N4 Nb1 N1 135.15(13) . . ?
N2 Nb1 N1 156.91(14) . . ?
N3 Nb1 Cl3 93.63(10) . . ?
N4 Nb1 Cl3 89.30(9) . . ?
N2 Nb1 Cl3 90.23(10) . . ?
N1 Nb1 Cl3 89.01(10) . . ?
N3 Nb1 Cl1 88.83(10) . . ?
N4 Nb1 Cl1 90.68(9) . . ?
N2 Nb1 Cl1 87.29(10) . . ?
N1 Nb1 Cl1 92.89(10) . . ?
Cl3 Nb1 Cl1 177.33(4) . . ?
N3 Nb1 Cl2 145.37(10) . . ?
N4 Nb1 Cl2 146.81(9) . . ?
N2 Nb1 Cl2 78.92(10) . . ?
N1 Nb1 Cl2 78.00(10) . . ?
Cl3 Nb1 Cl2 89.90(5) . . ?
Cl1 Nb1 Cl2 88.67(5) . . ?
N3 Nb1 P1 101.86(10) . . ?
N4 Nb1 P1 34.25(9) . . ?
N2 Nb1 P1 33.66(10) . . ?
N1 Nb1 P1 169.39(10) . . ?
Cl3 Nb1 P1 90.23(4) . . ?
Cl1 Nb1 P1 88.25(4) . . ?
Cl2 Nb1 P1 112.58(4) . . ?
N3 Nb1 P2 34.11(10) . . ?
N4 Nb1 P2 101.56(9) . . ?
N2 Nb1 P2 169.47(10) . . ?
N1 Nb1 P2 33.62(10) . . ?
Cl3 Nb1 P2 89.68(4) . . ?
Cl1 Nb1 P2 92.94(4) . . ?
Cl2 Nb1 P2 111.61(4) . . ?
P1 Nb1 P2 135.81(4) . . ?
N4 Nb2 N3 75.95(14) . . ?
N4 Nb2 N5 93.89(14) . . ?
N3 Nb2 N5 111.22(14) . . ?
N4 Nb2 N6 98.02(14) . . ?
N3 Nb2 N6 173.96(14) . . ?
N5 Nb2 N6 69.03(13) . . ?
N4 Nb2 Cl9 95.46(11) . . ?
N3 Nb2 Cl9 96.68(11) . . ?
N5 Nb2 Cl9 151.97(10) . . ?
N6 Nb2 Cl9 83.52(10) . . ?
N4 Nb2 Cl8 163.33(11) . . ?
N3 Nb2 Cl8 88.32(11) . . ?
N5 Nb2 Cl8 86.59(10) . . ?
N6 Nb2 Cl8 97.71(10) . . ?
Cl9 Nb2 Cl8 91.78(5) . . ?
N4 Nb2 P3 99.26(10) . . ?
N3 Nb2 P3 145.82(11) . . ?
N5 Nb2 P3 34.68(10) . . ?
N6 Nb2 P3 34.46(10) . . ?
Cl9 Nb2 P3 117.49(4) . . ?
Cl8 Nb2 P3 90.62(4) . . ?
N2 P1 N4 103.01(19) . . ?
N2 P1 Cl7 115.09(15) . . ?
N4 P1 Cl7 110.91(14) . . ?
N2 P1 Cl6 115.07(16) . . ?
N4 P1 Cl6 110.87(14) . . ?
Cl7 P1 Cl6 102.13(8) . . ?
N2 P1 Nb1 51.95(13) . . ?
N4 P1 Nb1 51.07(13) . . ?
Cl7 P1 Nb1 127.88(7) . . ?
Cl6 P1 Nb1 129.72(6) . . ?
N1 P2 N3 101.65(19) . . ?
N1 P2 Cl5 115.12(16) . . ?
N3 P2 Cl5 111.11(15) . . ?
N1 P2 Cl4 114.86(16) . . ?
N3 P2 Cl4 111.79(15) . . ?
Cl5 P2 Cl4 102.64(8) . . ?
N1 P2 Nb1 51.72(13) . . ?
N3 P2 Nb1 50.10(13) . . ?
Cl5 P2 Nb1 124.89(7) . . ?
Cl4 P2 Nb1 132.22(7) . . ?
N6 P3 N5 103.8(2) . . ?
N6 P3 Cl11 115.00(15) . . ?
N5 P3 Cl11 112.72(14) . . ?
N6 P3 Cl10 112.12(15) . . ?
N5 P3 Cl10 113.22(15) . . ?
Cl11 P3 Cl10 100.40(8) . . ?
N6 P3 Nb2 53.18(14) . . ?
N5 P3 Nb2 50.80(13) . . ?
Cl11 P3 Nb2 134.65(7) . . ?
Cl10 P3 Nb2 124.90(7) . . ?
N2 Si1 C6 109.2(2) . . ?
N2 Si1 C4 107.8(2) . . ?
C6 Si1 C4 106.4(3) . . ?
N2 Si1 C5 108.4(2) . . ?
C6 Si1 C5 116.4(3) . . ?
C4 Si1 C5 108.4(3) . . ?
N1 Si2 C2 110.4(2) . . ?
N1 Si2 C3 109.2(2) . . ?
C2 Si2 C3 113.9(3) . . ?
N1 Si2 C1 108.4(2) . . ?
C2 Si2 C1 108.1(3) . . ?
C3 Si2 C1 106.6(3) . . ?
N5 Si3 C7 109.8(2) . . ?
N5 Si3 C8 106.8(2) . . ?
C7 Si3 C8 110.1(3) . . ?
N5 Si3 C9 107.9(2) . . ?
C7 Si3 C9 109.0(3) . . ?
C8 Si3 C9 113.2(3) . . ?
N6 Si4 C11 109.0(2) . . ?
N6 Si4 C10 107.7(2) . . ?
C11 Si4 C10 113.8(3) . . ?
N6 Si4 C12 109.9(2) . . ?
C11 Si4 C12 107.4(3) . . ?
C10 Si4 C12 109.0(3) . . ?
P2 N1 Si2 127.3(2) . . ?
P2 N1 Nb1 94.67(18) . . ?
Si2 N1 Nb1 137.8(2) . . ?
P1 N2 Si1 129.5(2) . . ?
P1 N2 Nb1 94.39(17) . . ?
Si1 N2 Nb1 135.92(19) . . ?
P2 N3 Nb2 152.0(2) . . ?
P2 N3 Nb1 95.79(18) . . ?
Nb2 N3 Nb1 107.90(15) . . ?
P1 N4 Nb2 157.7(2) . . ?
P1 N4 Nb1 94.67(17) . . ?
Nb2 N4 Nb1 107.56(15) . . ?
P3 N5 Si3 129.7(2) . . ?
P3 N5 Nb2 94.52(16) . . ?
Si3 N5 Nb2 135.1(2) . . ?
P3 N6 Si4 128.9(2) . . ?
P3 N6 Nb2 92.36(17) . . ?
Si4 N6 Nb2 136.4(2) . . ?

loop_
_geom_bond_atom_site_label_1
_geom_bond_atom_site_label_2
_geom_bond_distance
_geom_bond_site_symmetry_2
_geom_bond_publ_flag
Nb1 N3 2.180(4) . ?
Nb1 N4 2.197(4) . ?
Nb1 N2 2.223(3) . ?
Nb1 N1 2.227(3) . ?
Nb1 Cl3 2.3497(14) . ?
Nb1 Cl1 2.3666(14) . ?
Nb1 Cl2 2.3847(12) . ?
Nb1 P1 2.8146(12) . ?
Nb1 P2 2.8277(13) . ?
Nb2 N4 1.979(4) . ?
Nb2 N3 1.987(4) . ?
Nb2 N5 2.153(4) . ?
Nb2 N6 2.219(4) . ?
Nb2 Cl9 2.3245(14) . ?
Nb2 Cl8 2.3771(13) . ?
Nb2 P3 2.7690(12) . ?
Cl4 P2 1.9946(18) . ?
Cl5 P2 1.9880(17) . ?
Cl6 P1 1.9967(17) . ?
Cl7 P1 1.9951(16) . ?
Cl10 P3 2.0132(17) . ?
Cl11 P3 2.0095(17) . ?
P1 N2 1.565(4) . ?
P1 N4 1.590(4) . ?
P2 N1 1.571(4) . ?
P2 N3 1.594(4) . ?
P3 N6 1.568(4) . ?
P3 N5 1.580(4) . ?
Si1 N2 1.786(4) . ?
Si1 C6 1.835(5) . ?
Si1 C4 1.861(6) . ?
Si1 C5 1.865(6) . ?
Si2 N1 1.793(4) . ?
Si2 C2 1.846(5) . ?
Si2 C3 1.854(5) . ?
Si2 C1 1.873(5) . ?
Si3 N5 1.785(4) . ?
Si3 C7 1.849(6) . ?
Si3 C8 1.850(5) . ?
Si3 C9 1.855(5) . ?
Si4 N6 1.786(4) . ?
Si4 C11 1.842(6) . ?
Si4 C10 1.854(6) . ?
Si4 C12 1.870(6) . ?
